data_7132239
loop_
_publ_author_name
'Sikligar, Kanishka'
'Kelley, Steven Paul'
'Baker, Gary A.'
'Atwood, Jerry L.'

_publ_section_title
;
 Hierarchical 2D honeycomb-like network from barium-seamed nanocapsules
;
_journal_name_full 'Chemical Communications'
_journal_paper_doi 10.1039/D3CC03374K
_journal_year 2023
_chemical_formula_moiety '(C542 H719 Ba16 N21 O131), 23(H2 O), 26.5(C3 H7 N O)'
_chemical_formula_sum 'C621.5 H950.5 Ba16 N44.5 O180.5'
_chemical_formula_weight 14131.15
_chemical_properties_physical Moisture-sensitive,Efflorescent
_space_group_crystal_system trigonal
_space_group_IT_number 167
_space_group_name_Hall '-R 3 2"c'
_space_group_name_H-M_alt 'R -3 c :H'
_atom_sites_solution_hydrogens geom
_audit_creation_method SHELXL-2019/3
_audit_update_record
;
2023-09-18 deposited with the CCDC.	2023-10-13 downloaded from the CCDC.
;
_cell_angle_alpha 90
_cell_angle_beta 90
_cell_angle_gamma 120
_cell_formula_units_Z 6
_cell_length_a 33.701(4)
_cell_length_b 33.701(4)
_cell_length_c 106.519(12)
_cell_measurement_reflns_used 9827
_cell_measurement_temperature 150(2)
_cell_measurement_theta_max 20.92
_cell_measurement_theta_min 2.37
_cell_volume 104772(2)
_computing_cell_refinement 'Bruker Apex3 V.2016.9-0/SAINT V8.37A'
_computing_data_collection 'Bruker Apex3 V.2016.9-0'
_computing_data_reduction 'Bruker Apex3 V.2016.9-0/SAINT V8.37A'
_computing_molecular_graphics 'Olex2 (Dolomanov et al., 2009)'
_computing_publication_material 'Olex2 (Dolomanov et al., 2009)'
_computing_structure_refinement 'SHELXL-2019/2 (Sheldrick, 2019)'
_computing_structure_solution 'SHELXT 2014/5 (Sheldrick, 2014)'
_diffrn_ambient_temperature 150(2)
_diffrn_measured_fraction_theta_full 0.998
_diffrn_measured_fraction_theta_max 0.998
_diffrn_measurement_device_type 'Bruker APEX II area detector'
_diffrn_measurement_method 'omega and phi scans'
_diffrn_radiation_type MoK\a
_diffrn_radiation_wavelength 0.71073
_diffrn_reflns_av_R_equivalents 0.1900
_diffrn_reflns_av_unetI/netI 0.0652
_diffrn_reflns_Laue_measured_fraction_full 0.998
_diffrn_reflns_Laue_measured_fraction_max 0.998
_diffrn_reflns_limit_h_max 33
_diffrn_reflns_limit_h_min -33
_diffrn_reflns_limit_k_max 33
_diffrn_reflns_limit_k_min -33
_diffrn_reflns_limit_l_max 106
_diffrn_reflns_limit_l_min -106
_diffrn_reflns_number 255726
_diffrn_reflns_point_group_measured_fraction_full 0.998
_diffrn_reflns_point_group_measured_fraction_max 0.998
_diffrn_reflns_theta_full 20.923
_diffrn_reflns_theta_max 20.923
_diffrn_reflns_theta_min 1.035
_diffrn_source 'Sealed Source Mo with TRIUMPH optics'
_exptl_absorpt_coefficient_mu 0.967
_exptl_absorpt_correction_T_max 0.7446
_exptl_absorpt_correction_T_min 0.6083
_exptl_absorpt_correction_type multi-scan
_exptl_absorpt_process_details 'Bruker AXScale'
_exptl_crystal_colour brown
_exptl_crystal_density_diffrn 1.344
_exptl_crystal_description tablet
_exptl_crystal_F_000 43986
_exptl_crystal_recrystallization_method 'Spontaneously from reaction mixture'
_exptl_crystal_size_max 0.280
_exptl_crystal_size_mid 0.200
_exptl_crystal_size_min 0.120
_refine_diff_density_max 2.002
_refine_diff_density_min -0.826
_refine_diff_density_rms 0.141
_refine_ls_extinction_method none
_refine_ls_goodness_of_fit_ref 1.080
_refine_ls_hydrogen_treatment constr
_refine_ls_matrix_type full
_refine_ls_number_parameters 1187
_refine_ls_number_reflns 12371
_refine_ls_number_restraints 1681
_refine_ls_restrained_S_all 1.028
_refine_ls_R_factor_all 0.2102
_refine_ls_R_factor_gt 0.1337
_refine_ls_shift/su_max 0.001
_refine_ls_shift/su_mean 0.000
_refine_ls_structure_factor_coef Fsqd
_refine_ls_weighting_details 'w=1/[\s^2^(Fo^2^)+(0.1476P)^2^+5662.0942P] where P=(Fo^2^+2Fc^2^)/3'
_refine_ls_weighting_scheme calc
_refine_ls_wR_factor_gt 0.3130
_refine_ls_wR_factor_ref 0.3845
_reflns_Friedel_coverage 0.000
_reflns_number_gt 7126
_reflns_number_total 12371
_reflns_threshold_expression 'I > 2\s(I)'
_cod_data_source_file d3cc03374k2.cif
_cod_data_source_block s1_sq
_cod_original_cell_volume 104770(25)
_cod_original_formula_sum 'C621.50 H950.50 Ba16 N44.50 O180.50'
_cod_database_code 7132239
_shelx_shelxl_version_number 2019/3
_shelx_space_group_comment
; 
The symmetry employed for this shelxl refinement is uniquely defined 
by the following loop, which should always be used as a source of 
symmetry information in preference to the above space-group names. 
They are only intended as comments. 
;
_shelx_estimated_absorpt_t_min 0.773
_shelx_estimated_absorpt_t_max 0.893

loop_
_space_group_symop_operation_xyz
'x, y, z'
'-y, x-y, z'
'-x+y, -x, z'
'y, x, -z+1/2'
'x-y, -y, -z+1/2'
'-x, -x+y, -z+1/2'
'x+2/3, y+1/3, z+1/3'
'-y+2/3, x-y+1/3, z+1/3'
'-x+y+2/3, -x+1/3, z+1/3'
'y+2/3, x+1/3, -z+5/6'
'x-y+2/3, -y+1/3, -z+5/6'
'-x+2/3, -x+y+1/3, -z+5/6'
'x+1/3, y+2/3, z+2/3'
'-y+1/3, x-y+2/3, z+2/3'
'-x+y+1/3, -x+2/3, z+2/3'
'y+1/3, x+2/3, -z+7/6'
'x-y+1/3, -y+2/3, -z+7/6'
'-x+1/3, -x+y+2/3, -z+7/6'
'-x, -y, -z'
'y, -x+y, -z'
'x-y, x, -z'
'-y, -x, z-1/2'
'-x+y, y, z-1/2'
'x, x-y, z-1/2'
'-x+2/3, -y+1/3, -z+1/3'
'y+2/3, -x+y+1/3, -z+1/3'
'x-y+2/3, x+1/3, -z+1/3'
'-y+2/3, -x+1/3, z-1/6'
'-x+y+2/3, y+1/3, z-1/6'
'x+2/3, x-y+1/3, z-1/6'
'-x+1/3, -y+2/3, -z+2/3'
'y+1/3, -x+y+2/3, -z+2/3'
'x-y+1/3, x+2/3, -z+2/3'
'-y+1/3, -x+2/3, z+1/6'
'-x+y+1/3, y+2/3, z+1/6'
'x+1/3, x-y+2/3, z+1/6'

loop_
_atom_site_label
_atom_site_type_symbol
_atom_site_fract_x
_atom_site_fract_y
_atom_site_fract_z
_atom_site_U_iso_or_equiv
_atom_site_adp_type
_atom_site_occupancy
_atom_site_site_symmetry_order
_atom_site_calc_flag
_atom_site_refinement_flags_posn
_atom_site_refinement_flags_adp
_atom_site_refinement_flags_occupancy
_atom_site_disorder_assembly
_atom_site_disorder_group
Ba1 Ba 0.59372(4) 0.78628(4) 0.57807(2) 0.0814(5) Uani 1 1 d . . . . .
Ba2 Ba 0.333333 0.666667 0.47466(3) 0.1469(13) Uani 1 3 d S T P . .
Ba3 Ba 0.45577(14) 0.54583(12) 0.52629(3) 0.1063(17) Uani 0.651(9) 1 d . . P A 1
Ba3' Ba 0.4319(3) 0.55779(17) 0.52986(7) 0.105(3) Uani 0.349(9) 1 d . . P A 2
Ba4 Ba 0.333333 0.666667 0.61374(4) 0.0773(18) Uani 0.645(9) 3 d S T P B 1
Ba4' Ba 0.333333 0.666667 0.62758(12) 0.134(5) Uani 0.355(9) 3 d S T P B 2
O1 O 0.6112(4) 0.8171(4) 0.55296(12) 0.075(3) Uani 1 1 d D . . . .
O2 O 0.5781(4) 0.7282(4) 0.55657(12) 0.079(3) Uani 1 1 d D . . . .
O3 O 0.5727(4) 0.6717(4) 0.53685(13) 0.089(4) Uani 1 1 d D . . . .
O4 O 0.5249(5) 0.6254(6) 0.51958(14) 0.117(5) Uani 1 1 d D . . . .
O5 O 0.4500(5) 0.5926(5) 0.50531(15) 0.130(6) Uani 1 1 d D . . . .
O6 O 0.4483(6) 0.6362(6) 0.48351(15) 0.139(6) Uani 1 1 d D . . . .
O7 O 0.4287(7) 0.6968(7) 0.47682(16) 0.139(6) Uani 1 1 d D . . . .
O8 O 0.4028(6) 0.7564(6) 0.48409(15) 0.127(5) Uani 1 1 d D . . . .
O9 O 0.4663(6) 0.8442(6) 0.49170(16) 0.134(6) Uani 1 1 d D . . . .
O10 O 0.5039(5) 0.8835(6) 0.51078(14) 0.119(5) Uani 1 1 d D . . . .
O11 O 0.5174(6) 0.8819(7) 0.53525(14) 0.141(7) Uani 1 1 d D . . . .
O12 O 0.5925(7) 0.8786(7) 0.54520(15) 0.142(7) Uani 1 1 d D . . . .
O13 O 0.5692(4) 0.6979(4) 0.58418(12) 0.078(3) Uani 1 1 d D . . . .
O14 O 0.5323(4) 0.7363(4) 0.59852(13) 0.084(4) Uani 1 1 d D . . . .
O15 O 0.4795(5) 0.6939(5) 0.61913(14) 0.100(4) Uani 1 1 d D . . . .
O16 O 0.3946(5) 0.6325(4) 0.62532(15) 0.108(5) Uani 1 1 d D . . . .
O17 O 0.3086(5) 0.5754(5) 0.61851(15) 0.106(5) Uani 1 1 d D . . . .
O18 O 0.2798(4) 0.4880(4) 0.61136(12) 0.084(4) Uani 1 1 d D . . . .
O19 O 0.2709(4) 0.4390(4) 0.59328(12) 0.085(4) Uani 1 1 d D . . . .
O20 O 0.2819(4) 0.4390(5) 0.56859(13) 0.101(5) Uani 1 1 d D . . . .
O21 O 0.3615(4) 0.4478(5) 0.55843(12) 0.087(4) Uani 1 1 d D . . . .
O22 O 0.4420(4) 0.5101(4) 0.55080(12) 0.089(4) Uani 1 1 d D . . . .
O23 O 0.5019(4) 0.5985(4) 0.54752(12) 0.088(4) Uani 1 1 d D . . . .
O24 O 0.5591(4) 0.6504(4) 0.56653(12) 0.082(4) Uani 1 1 d D . . . .
O25 O 0.6525(5) 0.7905(5) 0.59646(16) 0.106(5) Uani 1 1 d D . . . .
O26 O 0.6646(18) 0.8716(11) 0.5867(2) 0.079(10) Uani 0.5 1 d DG . P C -1
N2 N 0.6659(10) 0.9342(7) 0.5885(2) 0.081(10) Uiso 0.5 1 d DG . P C -1
C85 C 0.6659(14) 0.9208(10) 0.60143(17) 0.099(14) Uiso 0.5 1 d G . P C -1
H85A H 0.664656 0.891163 0.601666 0.149 Uiso 0.5 1 calc R U P C -1
H85B H 0.693857 0.943976 0.605609 0.149 Uiso 0.5 1 calc R U P C -1
H85C H 0.639064 0.918311 0.605771 0.149 Uiso 0.5 1 calc R U P C -1
C86 C 0.668(2) 0.9774(12) 0.5862(4) 0.17(2) Uiso 0.5 1 d G . P C -1
H86A H 0.667463 0.982176 0.577100 0.261 Uiso 0.5 1 calc R U P C -1
H86B H 0.640866 0.976727 0.590002 0.261 Uiso 0.5 1 calc R U P C -1
H86C H 0.695659 1.002392 0.589840 0.261 Uiso 0.5 1 calc R U P C -1
O27 O 0.5318(14) 0.5338(14) 0.5315(4) 0.181(11) Uani 0.651(9) 1 d D . P . .
O28 O 0.3801(9) 0.6516(9) 0.5965(2) 0.193(9) Uani 1 1 d . . . . .
O29 O 0.2621(12) 0.6429(11) 0.4549(2) 0.272(15) Uani 1 1 d . . . . .
O30 O 0.333333 0.666667 0.4940(5) 0.201(13) Uani 1 3 d S T P . .
O31 O 0.4364(14) 0.4504(13) 0.5240(4) 0.203(13) Uani 0.651(9) 1 d . . P . .
N1 N 0.6399(6) 0.7342(7) 0.6106(2) 0.133(8) Uani 1 1 d D . . . .
N3 N 0.5862(15) 0.5631(16) 0.5483(6) 0.23(2) Uani 0.651(9) 1 d D . P . .
N4 N 0.3858(9) 0.5909(10) 0.5876(3) 0.174(10) Uani 1 1 d D . . . .
C1 C 0.6134(6) 0.7926(5) 0.54310(15) 0.074(5) Uani 1 1 d D . . . .
C2 C 0.5938(6) 0.7457(5) 0.54487(15) 0.074(4) Uani 1 1 d D . . . .
C3 C 0.5932(6) 0.7178(5) 0.53514(16) 0.083(5) Uani 1 1 d D . . . .
C4 C 0.6115(6) 0.7361(7) 0.52340(18) 0.087(5) Uani 1 1 d D . . . .
C5 C 0.6302(7) 0.7831(6) 0.5220(2) 0.097(6) Uani 1 1 d D . . . .
H5 H 0.642390 0.796204 0.514023 0.116 Uiso 1 1 calc R U . . .
C6 C 0.6322(7) 0.8120(7) 0.53149(16) 0.091(5) Uani 1 1 d D . . . .
C7 C 0.6514(8) 0.8629(8) 0.5294(2) 0.111(6) Uani 1 1 d . . . . .
H7 H 0.659262 0.877378 0.537870 0.133 Uiso 1 1 calc R U . . .
C8 C 0.6141(7) 0.8722(7) 0.52410(19) 0.098(6) Uani 1 1 d D . . . .
C9 C 0.5847(7) 0.8766(8) 0.53267(17) 0.101(6) Uani 1 1 d D . . . .
C10 C 0.5489(7) 0.8806(9) 0.52747(17) 0.110(7) Uani 1 1 d D . . . .
C11 C 0.5410(7) 0.8797(8) 0.51467(17) 0.099(6) Uani 1 1 d D . . . .
C12 C 0.5705(7) 0.8755(8) 0.50622(19) 0.106(6) Uani 1 1 d D . . . .
C13 C 0.6055(7) 0.8706(7) 0.51139(19) 0.100(6) Uani 1 1 d D . . . .
H13 H 0.624791 0.865877 0.505836 0.120 Uiso 1 1 calc R U . . .
C14 C 0.5614(9) 0.8749(9) 0.4920(2) 0.116(6) Uani 1 1 d . . . . .
H14 H 0.547842 0.895034 0.490727 0.140 Uiso 1 1 calc R U . . .
C15 C 0.5270(8) 0.8288(8) 0.48745(19) 0.106(6) Uani 1 1 d D . . . .
C16 C 0.4806(8) 0.8153(7) 0.4875(2) 0.111(6) Uani 1 1 d D . . . .
C17 C 0.4488(7) 0.7713(8) 0.48392(18) 0.103(6) Uani 1 1 d D . . . .
C18 C 0.4622(8) 0.7405(8) 0.4799(2) 0.121(7) Uani 1 1 d D . . . .
C19 C 0.5086(8) 0.7534(9) 0.4792(2) 0.119(7) Uani 1 1 d D . . . .
C20 C 0.5387(9) 0.7969(8) 0.48350(19) 0.110(6) Uani 1 1 d D . . . .
H20 H 0.570205 0.805754 0.483798 0.132 Uiso 1 1 calc R U . . .
C21 C 0.5251(9) 0.7213(9) 0.4758(2) 0.122(7) Uani 1 1 d . . . . .
H21 H 0.501050 0.698456 0.470065 0.147 Uiso 1 1 calc R U . . .
C22 C 0.5264(7) 0.6937(7) 0.4865(2) 0.106(6) Uani 1 1 d D . . . .
C23 C 0.4877(7) 0.6534(8) 0.49041(19) 0.115(7) Uani 1 1 d D . . . .
C24 C 0.4886(6) 0.6320(7) 0.50154(19) 0.108(7) Uani 1 1 d D . . . .
C25 C 0.5280(7) 0.6486(6) 0.50879(17) 0.097(6) Uani 1 1 d D . . . .
C26 C 0.5683(7) 0.6884(7) 0.5052(2) 0.099(6) Uani 1 1 d D . . . .
C27 C 0.5638(8) 0.7081(8) 0.49433(19) 0.109(7) Uani 1 1 d D . . . .
H27 H 0.590374 0.735737 0.491895 0.131 Uiso 1 1 calc R U . . .
C28 C 0.6119(8) 0.7067(8) 0.5130(2) 0.104(6) Uani 1 1 d . . . . .
H28 H 0.611162 0.679513 0.517059 0.124 Uiso 1 1 calc R U . . .
C29 C 0.6953(9) 0.8869(10) 0.5217(3) 0.165(12) Uani 1 1 d . . . . .
H29A H 0.702583 0.918554 0.519727 0.198 Uiso 1 1 calc R U . . .
H29B H 0.691448 0.870321 0.513759 0.198 Uiso 1 1 calc R U . . .
C30 C 0.7353(9) 0.8880(12) 0.5297(3) 0.183(14) Uani 1 1 d D . . . .
H30A H 0.735196 0.900047 0.538145 0.219 Uiso 1 1 calc R U . . .
H30B H 0.729206 0.856251 0.530674 0.219 Uiso 1 1 calc R U . . .
C31 C 0.7829(10) 0.9172(16) 0.5239(4) 0.32(3) Uani 1 1 d D . . . .
H31A H 0.779689 0.922355 0.514946 0.483 Uiso 1 1 calc R U . . .
H31B H 0.800296 0.901211 0.524685 0.483 Uiso 1 1 calc R U . . .
H31C H 0.799056 0.946740 0.528209 0.483 Uiso 1 1 calc R U . . .
C32 C 0.6089(10) 0.8990(11) 0.4853(2) 0.147(10) Uani 1 1 d . . . . .
H32A H 0.629418 0.928741 0.489368 0.176 Uiso 1 1 calc R U . . .
H32B H 0.623301 0.879666 0.485905 0.176 Uiso 1 1 calc R U . . .
C33 C 0.6025(11) 0.9068(12) 0.4714(3) 0.177(14) Uani 1 1 d . . . . .
H33A H 0.592680 0.929938 0.470626 0.212 Uiso 1 1 calc R U . . .
H33B H 0.578981 0.877912 0.467496 0.212 Uiso 1 1 calc R U . . .
C34 C 0.6494(12) 0.9239(16) 0.4652(3) 0.25(2) Uani 1 1 d . . . . .
H34A H 0.672773 0.950638 0.469753 0.378 Uiso 1 1 calc R U . . .
H34B H 0.648100 0.932560 0.456460 0.378 Uiso 1 1 calc R U . . .
H34C H 0.657095 0.899506 0.465320 0.378 Uiso 1 1 calc R U . . .
C35 C 0.5703(10) 0.7419(10) 0.4681(2) 0.146(10) Uani 1 1 d . . . . .
H35A H 0.595516 0.765492 0.473256 0.175 Uiso 1 1 calc R U . . .
H35B H 0.577556 0.717336 0.466371 0.175 Uiso 1 1 calc R U . . .
C36 C 0.5683(13) 0.7619(14) 0.4565(3) 0.201(16) Uani 1 1 d . . . . .
H36A H 0.559292 0.785289 0.458063 0.241 Uiso 1 1 calc R U . . .
H36B H 0.545112 0.738065 0.450956 0.241 Uiso 1 1 calc R U . . .
C37 C 0.6182(12) 0.7855(13) 0.4498(3) 0.205(16) Uani 1 1 d . . . . .
H37A H 0.640607 0.810619 0.455049 0.307 Uiso 1 1 calc R U . . .
H37B H 0.616373 0.797613 0.441575 0.307 Uiso 1 1 calc R U . . .
H37C H 0.627716 0.762627 0.448688 0.307 Uiso 1 1 calc R U . . .
C38 C 0.6537(9) 0.7282(11) 0.5046(3) 0.163(11) Uani 1 1 d . . . . .
H38A H 0.658989 0.758201 0.501517 0.196 Uiso 1 1 calc R U . . .
H38B H 0.648245 0.708241 0.497198 0.196 Uiso 1 1 calc R U . . .
C39 C 0.6966(11) 0.7350(16) 0.5117(4) 0.23(2) Uani 1 1 d D . . . .
H39A H 0.702672 0.756782 0.518670 0.281 Uiso 1 1 calc R U . . .
H39B H 0.689215 0.705292 0.515538 0.281 Uiso 1 1 calc R U . . .
C40 C 0.7412(14) 0.753(2) 0.5041(6) 0.39(4) Uani 1 1 d D . . . .
H40A H 0.765701 0.755408 0.509635 0.588 Uiso 1 1 calc R U . . .
H40B H 0.736325 0.730848 0.497339 0.588 Uiso 1 1 calc R U . . .
H40C H 0.749834 0.782540 0.500484 0.588 Uiso 1 1 calc R U . . .
C41 C 0.5456(5) 0.6755(5) 0.59468(15) 0.070(4) Uani 1 1 d D . . . .
C42 C 0.5245(5) 0.6939(5) 0.60202(15) 0.069(4) Uani 1 1 d D . . . .
C43 C 0.4986(6) 0.6725(5) 0.61262(15) 0.074(4) Uani 1 1 d D . . . .
C44 C 0.4930(6) 0.6299(6) 0.61593(18) 0.083(5) Uani 1 1 d D . . . .
C45 C 0.5134(6) 0.6112(6) 0.60871(15) 0.073(4) Uani 1 1 d D . . . .
H45 H 0.509119 0.582115 0.611036 0.088 Uiso 1 1 calc R U . . .
C46 C 0.5398(6) 0.6325(5) 0.59826(17) 0.069(4) Uani 1 1 d D . . . .
C47 C 0.4622(7) 0.6036(7) 0.62689(19) 0.092(5) Uani 1 1 d D . . . .
H47 H 0.461434 0.627256 0.632410 0.110 Uiso 1 1 calc R U . . .
C48 C 0.4143(6) 0.5728(6) 0.62303(18) 0.079(5) Uani 1 1 d D . . . .
C49 C 0.3831(5) 0.5884(5) 0.62252(19) 0.084(5) Uani 1 1 d D . . . .
C50 C 0.3385(5) 0.5589(5) 0.61870(18) 0.081(5) Uani 1 1 d D . . . .
C51 C 0.3240(5) 0.5142(5) 0.61530(17) 0.077(5) Uani 1 1 d D . . . .
C52 C 0.3546(5) 0.4977(6) 0.61552(16) 0.070(4) Uani 1 1 d D . . . .
C53 C 0.3986(6) 0.5284(5) 0.61910(15) 0.071(4) Uani 1 1 d D . . . .
H53 H 0.420252 0.518127 0.618860 0.085 Uiso 1 1 calc R U . . .
C54 C 0.3400(7) 0.4505(6) 0.61122(18) 0.087(5) Uani 1 1 d D . . . .
H54 H 0.306469 0.431855 0.613041 0.105 Uiso 1 1 calc R U . . .
C55 C 0.3449(5) 0.4486(6) 0.59724(17) 0.072(4) Uani 1 1 d D . . . .
C56 C 0.3109(5) 0.4434(6) 0.58879(14) 0.069(4) Uani 1 1 d D . . . .
C57 C 0.3175(5) 0.4442(5) 0.57603(13) 0.064(4) Uani 1 1 d D . . . .
C58 C 0.3572(5) 0.4479(5) 0.57100(14) 0.066(4) Uani 1 1 d D . . . .
C59 C 0.3920(5) 0.4529(5) 0.57900(16) 0.069(4) Uani 1 1 d D . . . .
C60 C 0.3841(6) 0.4537(6) 0.59163(17) 0.077(5) Uani 1 1 d D . . . .
H60 H 0.408325 0.458370 0.597099 0.092 Uiso 1 1 calc R U . . .
C61 C 0.4368(6) 0.4602(6) 0.5735(2) 0.084(5) Uani 1 1 d D . . . .
H61 H 0.429374 0.446364 0.564941 0.101 Uiso 1 1 calc R U . . .
C62 C 0.4703(5) 0.5110(5) 0.57168(15) 0.068(4) Uani 1 1 d D . . . .
C63 C 0.4705(5) 0.5325(5) 0.56051(14) 0.072(5) Uani 1 1 d D . . . .
C64 C 0.5018(5) 0.5787(5) 0.55879(15) 0.072(4) Uani 1 1 d D . . . .
C65 C 0.5309(6) 0.6047(5) 0.56840(16) 0.077(5) Uani 1 1 d D . . . .
C66 C 0.5303(5) 0.5837(5) 0.57968(16) 0.069(4) Uani 1 1 d D . . . .
C67 C 0.4992(5) 0.5374(5) 0.58097(17) 0.067(4) Uani 1 1 d D . . . .
H67 H 0.498038 0.523207 0.588781 0.081 Uiso 1 1 calc R U . . .
C68 C 0.5608(6) 0.6113(6) 0.59022(18) 0.077(4) Uani 1 1 d D . . . .
H68 H 0.588648 0.637233 0.586275 0.092 Uiso 1 1 calc R U . . .
C69 C 0.4837(9) 0.5811(10) 0.6349(2) 0.134(9) Uani 1 1 d D . . . .
H69A H 0.484045 0.556423 0.629946 0.161 Uiso 1 1 calc R U . . .
H69B H 0.515924 0.604294 0.636788 0.161 Uiso 1 1 calc R U . . .
C70 C 0.4598(12) 0.5617(12) 0.6468(3) 0.168(12) Uani 1 1 d . . . . .
H70A H 0.427061 0.539607 0.645085 0.202 Uiso 1 1 calc R U . . .
H70B H 0.461524 0.586411 0.652172 0.202 Uiso 1 1 calc R U . . .
C71 C 0.4831(13) 0.5363(15) 0.6537(3) 0.23(2) Uani 1 1 d . . . . .
H71A H 0.467138 0.523224 0.661677 0.346 Uiso 1 1 calc R U . . .
H71B H 0.481001 0.511669 0.648370 0.346 Uiso 1 1 calc R U . . .
H71C H 0.515373 0.558348 0.655438 0.346 Uiso 1 1 calc R U . . .
C72 C 0.3630(10) 0.4286(9) 0.6188(2) 0.131(9) Uani 1 1 d D . . . .
H72A H 0.351163 0.397027 0.615651 0.157 Uiso 0.5 1 calc R U P D 1
H72B H 0.396271 0.445955 0.617013 0.157 Uiso 0.5 1 calc R U P D 1
H72C H 0.365013 0.437229 0.627741 0.157 Uiso 0.5 1 calc R U P E 2
H72D H 0.394387 0.439615 0.615603 0.157 Uiso 0.5 1 calc R U P E 2
C73 C 0.3563(17) 0.4265(18) 0.6330(3) 0.121(16) Uani 0.5 1 d D . P F 1
H73A H 0.324179 0.403993 0.635191 0.145 Uiso 0.5 1 calc R U P F 1
H73B H 0.363430 0.456839 0.636294 0.145 Uiso 0.5 1 calc R U P F 1
C73' C 0.332(3) 0.374(2) 0.6173(8) 0.25(4) Uani 0.5 1 d D . P F 2
H73C H 0.300062 0.365345 0.618372 0.301 Uiso 0.5 1 calc R U P F 2
H73D H 0.335792 0.366409 0.608457 0.301 Uiso 0.5 1 calc R U P F 2
C74 C 0.389(3) 0.412(4) 0.6389(6) 0.31(6) Uani 0.5 1 d D . P F 1
H74A H 0.385086 0.410384 0.648085 0.458 Uiso 0.5 1 calc R U P F 1
H74B H 0.381402 0.381851 0.635700 0.458 Uiso 0.5 1 calc R U P F 1
H74C H 0.420512 0.434508 0.636798 0.458 Uiso 0.5 1 calc R U P F 1
C74' C 0.340(3) 0.341(2) 0.6256(6) 0.20(3) Uiso 0.5 1 d D . P F 2
H74D H 0.318613 0.308983 0.623309 0.298 Uiso 0.5 1 calc R U P F 2
H74E H 0.371728 0.346735 0.624481 0.298 Uiso 0.5 1 calc R U P F 2
H74F H 0.335732 0.345663 0.634470 0.298 Uiso 0.5 1 calc R U P F 2
C75 C 0.4562(7) 0.4349(7) 0.5808(2) 0.115(7) Uani 1 1 d D . . . .
H75A H 0.431611 0.402795 0.582049 0.139 Uiso 0.5 1 calc R U P G 1
H75B H 0.466392 0.449244 0.589125 0.139 Uiso 0.5 1 calc R U P G 1
H75C H 0.453615 0.439570 0.589830 0.139 Uiso 0.5 1 calc R U P H 2
H75D H 0.489255 0.449399 0.578774 0.139 Uiso 0.5 1 calc R U P H 2
C76 C 0.4964(12) 0.4351(15) 0.5741(4) 0.115(14) Uani 0.5 1 d D . P I 1
H76A H 0.520069 0.467089 0.572233 0.138 Uiso 0.5 1 calc R U P I 1
H76B H 0.485697 0.418532 0.566039 0.138 Uiso 0.5 1 calc R U P I 1
C76' C 0.434(2) 0.3834(10) 0.5784(5) 0.16(2) Uani 0.5 1 d D . P I 2
H76C H 0.405093 0.367570 0.583099 0.194 Uiso 0.5 1 calc R U P I 2
H76D H 0.454777 0.373012 0.581961 0.194 Uiso 0.5 1 calc R U P I 2
C77 C 0.518(2) 0.413(2) 0.5820(7) 0.20(3) Uani 0.5 1 d D . P I 1
H77A H 0.543762 0.413550 0.577302 0.307 Uiso 0.5 1 calc R U P I 1
H77B H 0.529583 0.429166 0.589912 0.307 Uiso 0.5 1 calc R U P I 1
H77C H 0.495200 0.380593 0.583716 0.307 Uiso 0.5 1 calc R U P I 1
C77' C 0.424(3) 0.368(2) 0.5646(5) 0.23(4) Uani 0.5 1 d D . P I 2
H77D H 0.410600 0.334266 0.564143 0.349 Uiso 0.5 1 calc R U P I 2
H77E H 0.403398 0.376640 0.560943 0.349 Uiso 0.5 1 calc R U P I 2
H77F H 0.453240 0.382100 0.559801 0.349 Uiso 0.5 1 calc R U P I 2
C78 C 0.5777(6) 0.5846(6) 0.59817(19) 0.095(6) Uani 1 1 d D . . . .
H78A H 0.550982 0.557585 0.601903 0.114 Uiso 1 1 calc R U . . .
H78B H 0.596864 0.604407 0.605132 0.114 Uiso 1 1 calc R U . . .
C79 C 0.6059(8) 0.5684(8) 0.5905(2) 0.124(8) Uani 1 1 d D . . . .
H79A H 0.586745 0.548723 0.583542 0.149 Uiso 1 1 calc R U . . .
H79B H 0.632575 0.595550 0.586745 0.149 Uiso 1 1 calc R U . . .
C80 C 0.6233(10) 0.5419(9) 0.5982(3) 0.161(12) Uani 1 1 d D . . . .
H80A H 0.633362 0.556219 0.606481 0.242 Uiso 1 1 calc R U . . .
H80B H 0.649071 0.542255 0.593850 0.242 Uiso 0.349(9) 1 calc R U P . .
H80C H 0.598516 0.510129 0.599249 0.242 Uiso 1 1 calc R U . . .
C81 C 0.6367(7) 0.7723(8) 0.6066(2) 0.143(9) Uani 1 1 d D . . . .
H81 H 0.622065 0.784006 0.611869 0.171 Uiso 1 1 calc R U . . .
C82 C 0.6198(9) 0.7130(10) 0.6224(2) 0.180(13) Uani 1 1 d D . . . .
H82A H 0.591555 0.683907 0.620908 0.271 Uiso 1 1 calc R U . . .
H82B H 0.612815 0.733363 0.627302 0.271 Uiso 1 1 calc R U . . .
H82C H 0.641436 0.707173 0.627125 0.271 Uiso 1 1 calc R U . . .
C83 C 0.6648(8) 0.7198(11) 0.6023(3) 0.197(14) Uani 1 1 d D . . . .
H83A H 0.642899 0.692868 0.597478 0.296 Uiso 1 1 calc R U . . .
H83B H 0.684461 0.712125 0.607266 0.296 Uiso 1 1 calc R U . . .
H83C H 0.683748 0.744813 0.596479 0.296 Uiso 1 1 calc R U . . .
C84 C 0.668(2) 0.9025(14) 0.5795(3) 0.117(18) Uiso 0.5 1 d D . P C -1
H84 H 0.670876 0.904777 0.570665 0.140 Uiso 0.5 1 calc R U P C -1
C87 C 0.5631(15) 0.561(3) 0.5381(7) 0.25(3) Uani 0.651(9) 1 d D . P A .
H87 H 0.574675 0.591339 0.534772 0.304 Uiso 0.651(9) 1 calc R U P . .
C88 C 0.565(2) 0.515(2) 0.5523(8) 0.31(4) Uani 0.651(9) 1 d D . P A .
H88A H 0.580201 0.512731 0.559944 0.466 Uiso 0.651(9) 1 calc R U P . .
H88B H 0.532418 0.502764 0.554036 0.466 Uiso 0.651(9) 1 calc R U P . .
H88C H 0.568385 0.496701 0.545627 0.466 Uiso 0.651(9) 1 calc R U P . .
C89 C 0.6180(14) 0.6132(16) 0.5491(7) 0.25(3) Uani 0.651(9) 1 d D . P A .
H89A H 0.638014 0.620216 0.556386 0.382 Uiso 0.651(9) 1 calc R U P . .
H89B H 0.636681 0.623633 0.541422 0.382 Uiso 0.651(9) 1 calc R U P . .
H89C H 0.600303 0.628959 0.549849 0.382 Uiso 0.651(9) 1 calc R U P . .
C90 C 0.4049(15) 0.6346(12) 0.5944(4) 0.25(2) Uani 1 1 d D . . . .
H90 H 0.435855 0.649754 0.597153 0.301 Uiso 1 1 calc R U . . .
C91 C 0.4160(9) 0.5723(8) 0.5859(2) 0.131(9) Uani 1 1 d D . . . .
H91A H 0.399754 0.543278 0.581288 0.196 Uiso 1 1 calc R U . . .
H91B H 0.443043 0.594065 0.581123 0.196 Uiso 1 1 calc R U . . .
H91C H 0.425502 0.566881 0.594111 0.196 Uiso 1 1 calc R U . . .
C92 C 0.3313(11) 0.5619(11) 0.5841(3) 0.181(13) Uani 1 1 d . . . . .
H92A H 0.317071 0.580472 0.585930 0.271 Uiso 1 1 calc R U . . .
H92B H 0.327819 0.554196 0.575123 0.271 Uiso 1 1 calc R U . . .
H92C H 0.316382 0.533681 0.589051 0.271 Uiso 1 1 calc R U . . .

loop_
_atom_site_aniso_label
_atom_site_aniso_U_11
_atom_site_aniso_U_22
_atom_site_aniso_U_33
_atom_site_aniso_U_23
_atom_site_aniso_U_13
_atom_site_aniso_U_12
Ba1 0.0540(8) 0.0553(8) 0.1320(12) 0.0022(7) -0.0100(7) 0.0251(6)
Ba2 0.165(2) 0.165(2) 0.112(2) 0.000 0.000 0.0823(10)
Ba3 0.090(2) 0.100(2) 0.0989(19) -0.0124(14) 0.0032(15) 0.0248(17)
Ba3' 0.104(5) 0.081(3) 0.112(4) 0.001(3) -0.014(4) 0.034(3)
Ba4 0.0667(17) 0.0667(17) 0.098(4) 0.000 0.000 0.0333(8)
Ba4' 0.112(5) 0.112(5) 0.177(13) 0.000 0.000 0.056(2)
O1 0.054(7) 0.063(7) 0.100(8) 0.008(6) 0.003(7) 0.023(6)
O2 0.062(8) 0.072(7) 0.105(8) 0.018(6) 0.010(7) 0.036(7)
O3 0.069(9) 0.079(7) 0.111(10) 0.008(7) 0.013(7) 0.032(7)
O4 0.097(10) 0.134(12) 0.095(10) 0.016(8) 0.008(8) 0.038(9)
O5 0.109(11) 0.106(11) 0.124(12) 0.006(9) -0.012(9) 0.015(8)
O6 0.138(13) 0.137(14) 0.099(12) 0.003(10) -0.013(9) 0.036(11)
O7 0.178(14) 0.151(13) 0.100(12) 0.009(11) 0.024(11) 0.091(11)
O8 0.126(10) 0.172(14) 0.097(11) 0.001(10) 0.013(10) 0.084(10)
O9 0.135(14) 0.155(14) 0.126(14) 0.022(11) 0.040(11) 0.084(12)
O10 0.127(12) 0.148(14) 0.108(11) 0.023(10) 0.015(9) 0.089(12)
O11 0.181(16) 0.221(19) 0.089(10) 0.004(11) 0.019(10) 0.152(16)
O12 0.178(17) 0.210(19) 0.101(9) 0.036(12) 0.025(11) 0.144(16)
O13 0.049(7) 0.067(8) 0.111(9) 0.005(6) -0.017(6) 0.023(6)
O14 0.066(8) 0.047(6) 0.136(10) 0.012(6) -0.001(7) 0.027(6)
O15 0.079(10) 0.085(10) 0.142(12) -0.006(8) -0.003(8) 0.046(8)
O16 0.083(9) 0.082(8) 0.152(12) -0.021(9) 0.004(9) 0.035(7)
O17 0.079(8) 0.093(10) 0.156(13) -0.021(9) -0.017(8) 0.051(8)
O18 0.077(7) 0.067(8) 0.106(10) 0.007(7) -0.001(7) 0.035(6)
O19 0.070(8) 0.072(8) 0.105(10) 0.017(7) 0.017(7) 0.030(7)
O20 0.053(7) 0.126(12) 0.101(9) -0.001(9) -0.018(7) 0.026(8)
O21 0.058(8) 0.098(10) 0.087(7) -0.010(8) -0.008(6) 0.026(7)
O22 0.066(8) 0.072(8) 0.108(9) -0.020(7) -0.021(6) 0.019(6)
O23 0.074(8) 0.083(8) 0.092(8) 0.014(6) -0.002(7) 0.028(7)
O24 0.062(8) 0.055(6) 0.112(10) 0.015(6) -0.018(7) 0.018(6)
O25 0.081(9) 0.071(9) 0.134(12) 0.013(8) -0.028(9) 0.013(8)
O26 0.091(16) 0.059(15) 0.09(3) 0.017(14) 0.02(3) 0.043(14)
O27 0.19(3) 0.19(3) 0.21(3) 0.01(2) 0.04(2) 0.12(2)
O28 0.21(2) 0.24(2) 0.157(16) -0.021(15) -0.004(15) 0.136(19)
O29 0.35(3) 0.27(3) 0.110(16) -0.022(18) -0.005(19) 0.09(3)
O30 0.118(15) 0.118(15) 0.37(4) 0.000 0.000 0.059(7)
O31 0.24(3) 0.22(2) 0.20(3) -0.07(2) -0.04(3) 0.15(2)
N1 0.075(14) 0.111(15) 0.153(18) 0.035(12) -0.060(12) 0.002(11)
N3 0.15(4) 0.19(3) 0.31(6) -0.08(4) -0.01(3) 0.07(3)
N4 0.151(18) 0.17(2) 0.23(3) 0.005(17) -0.047(18) 0.101(16)
C1 0.058(11) 0.073(8) 0.091(10) 0.014(7) 0.009(9) 0.032(9)
C2 0.051(11) 0.070(8) 0.093(9) 0.007(7) -0.002(9) 0.025(9)
C3 0.062(12) 0.076(8) 0.100(10) 0.009(7) 0.009(10) 0.027(10)
C4 0.051(12) 0.102(10) 0.105(10) 0.014(8) 0.010(9) 0.037(11)
C5 0.081(15) 0.107(10) 0.102(13) 0.028(9) 0.037(12) 0.046(13)
C6 0.076(13) 0.096(10) 0.102(11) 0.024(8) 0.020(11) 0.044(11)
C7 0.098(13) 0.100(11) 0.137(17) 0.040(11) 0.031(11) 0.052(12)
C8 0.108(14) 0.085(14) 0.110(10) 0.021(13) 0.026(10) 0.055(13)
C9 0.113(15) 0.104(16) 0.104(10) 0.019(13) 0.020(10) 0.067(14)
C10 0.128(17) 0.133(19) 0.098(9) 0.020(14) 0.022(10) 0.088(16)
C11 0.113(15) 0.105(16) 0.097(9) 0.016(13) 0.024(10) 0.067(14)
C12 0.118(16) 0.121(17) 0.095(9) 0.021(12) 0.027(9) 0.072(15)
C13 0.093(14) 0.101(16) 0.106(10) 0.036(13) 0.040(11) 0.047(13)
C14 0.124(13) 0.140(14) 0.094(10) 0.027(12) 0.035(10) 0.073(11)
C15 0.132(11) 0.139(14) 0.063(13) 0.025(11) 0.034(12) 0.081(10)
C16 0.134(11) 0.152(14) 0.064(15) 0.029(13) 0.026(13) 0.083(10)
C17 0.131(11) 0.161(14) 0.038(12) 0.017(12) 0.013(12) 0.087(10)
C18 0.148(13) 0.152(14) 0.076(15) 0.023(14) 0.051(15) 0.083(11)
C19 0.153(13) 0.142(14) 0.085(16) 0.023(13) 0.039(15) 0.090(12)
C20 0.143(15) 0.138(14) 0.065(15) 0.037(12) 0.052(13) 0.082(11)
C21 0.139(18) 0.145(17) 0.100(15) 0.018(12) 0.038(12) 0.083(15)
C22 0.118(13) 0.112(15) 0.092(14) 0.000(10) 0.024(9) 0.061(10)
C23 0.119(13) 0.125(16) 0.089(14) -0.001(11) 0.008(10) 0.053(11)
C24 0.112(12) 0.094(14) 0.093(13) -0.005(10) 0.001(10) 0.033(10)
C25 0.102(11) 0.090(13) 0.094(13) -0.004(9) 0.011(9) 0.045(9)
C26 0.097(10) 0.100(14) 0.096(13) -0.004(9) 0.023(9) 0.047(9)
C27 0.108(14) 0.113(17) 0.100(15) 0.008(11) 0.026(10) 0.050(12)
C28 0.093(10) 0.116(14) 0.099(12) 0.019(10) 0.027(8) 0.050(12)
C29 0.118(16) 0.13(2) 0.25(3) 0.07(2) 0.082(18) 0.065(18)
C30 0.114(16) 0.20(3) 0.23(4) 0.03(3) 0.07(2) 0.08(2)
C31 0.099(17) 0.37(6) 0.29(5) -0.12(4) 0.04(2) -0.04(3)
C32 0.138(17) 0.18(2) 0.116(15) 0.038(18) 0.049(15) 0.073(16)
C33 0.16(2) 0.23(3) 0.113(16) 0.06(2) 0.069(18) 0.08(3)
C34 0.16(3) 0.37(6) 0.19(3) 0.12(4) 0.10(3) 0.10(3)
C35 0.17(2) 0.17(3) 0.106(18) 0.024(16) 0.061(16) 0.09(2)
C36 0.20(3) 0.27(4) 0.13(2) 0.07(2) 0.07(2) 0.12(3)
C37 0.21(3) 0.26(4) 0.13(3) 0.06(3) 0.08(2) 0.11(3)
C38 0.118(14) 0.19(3) 0.18(3) 0.02(2) 0.074(16) 0.068(19)
C39 0.14(2) 0.33(5) 0.27(4) 0.05(4) 0.08(2) 0.14(3)
C40 0.20(3) 0.44(9) 0.57(10) 0.18(8) 0.23(5) 0.19(5)
C41 0.051(11) 0.037(8) 0.108(12) -0.008(7) -0.018(8) 0.011(8)
C42 0.058(11) 0.050(9) 0.104(12) -0.007(7) -0.027(7) 0.030(9)
C43 0.058(12) 0.077(10) 0.089(12) -0.008(7) -0.032(7) 0.036(10)
C44 0.066(11) 0.082(11) 0.106(13) 0.007(9) -0.015(8) 0.041(9)
C45 0.054(11) 0.071(11) 0.097(12) 0.007(8) -0.024(7) 0.033(9)
C46 0.053(11) 0.050(9) 0.103(11) 0.000(7) -0.018(8) 0.024(8)
C47 0.079(9) 0.095(12) 0.090(13) -0.001(9) -0.020(8) 0.034(8)
C48 0.065(8) 0.085(9) 0.083(13) 0.001(9) -0.001(8) 0.035(7)
C49 0.075(9) 0.083(9) 0.094(14) -0.007(10) 0.003(10) 0.039(8)
C50 0.064(9) 0.073(9) 0.103(15) 0.010(10) 0.009(9) 0.032(7)
C51 0.075(9) 0.075(9) 0.079(13) 0.016(9) 0.005(9) 0.037(7)
C52 0.074(9) 0.067(8) 0.069(11) 0.011(8) 0.002(9) 0.035(7)
C53 0.071(9) 0.084(9) 0.060(12) 0.010(9) -0.002(9) 0.041(8)
C54 0.106(14) 0.066(9) 0.091(8) 0.012(9) -0.003(9) 0.044(10)
C55 0.079(10) 0.048(10) 0.091(8) 0.010(8) -0.004(7) 0.033(10)
C56 0.073(9) 0.052(10) 0.080(7) 0.008(9) 0.005(7) 0.030(10)
C57 0.043(8) 0.043(10) 0.081(8) -0.007(9) -0.007(6) 0.003(8)
C58 0.050(8) 0.043(10) 0.089(8) 0.004(9) 0.008(7) 0.010(8)
C59 0.059(8) 0.041(10) 0.097(9) 0.008(9) 0.001(7) 0.017(8)
C60 0.081(11) 0.049(11) 0.097(9) 0.012(10) 0.001(8) 0.031(10)
C61 0.052(9) 0.060(8) 0.124(15) 0.005(9) 0.000(8) 0.015(7)
C62 0.049(9) 0.055(8) 0.099(10) -0.001(6) 0.001(7) 0.025(6)
C63 0.048(10) 0.062(8) 0.092(9) -0.002(6) -0.007(7) 0.016(7)
C64 0.044(9) 0.064(8) 0.092(9) 0.009(7) 0.005(7) 0.016(7)
C65 0.064(11) 0.052(7) 0.107(10) 0.006(7) -0.007(8) 0.021(7)
C66 0.048(9) 0.056(8) 0.106(9) 0.002(6) -0.006(7) 0.027(7)
C67 0.056(10) 0.053(7) 0.097(11) 0.006(7) -0.008(8) 0.031(7)
C68 0.048(10) 0.059(10) 0.120(11) -0.004(8) -0.016(7) 0.024(8)
C69 0.130(19) 0.17(3) 0.104(16) 0.018(15) -0.033(13) 0.078(19)
C70 0.22(3) 0.20(3) 0.101(18) 0.025(17) -0.008(18) 0.12(3)
C71 0.24(4) 0.36(6) 0.15(3) 0.09(3) 0.00(3) 0.19(4)
C72 0.21(3) 0.126(18) 0.109(14) 0.030(15) -0.004(17) 0.12(2)
C73 0.16(4) 0.13(4) 0.106(16) 0.04(3) 0.01(3) 0.09(4)
C73' 0.35(8) 0.12(2) 0.32(10) 0.07(4) -0.02(8) 0.15(3)
C74 0.48(11) 0.57(16) 0.13(4) 0.09(8) 0.02(7) 0.46(13)
C75 0.092(15) 0.076(12) 0.18(2) 0.015(13) -0.007(14) 0.041(12)
C76 0.09(3) 0.07(3) 0.19(4) -0.01(3) -0.01(2) 0.04(2)
C76' 0.22(6) 0.078(16) 0.19(4) 0.02(2) 0.04(5) 0.07(3)
C77 0.17(5) 0.13(5) 0.36(8) 0.06(5) -0.01(5) 0.10(5)
C77' 0.35(11) 0.12(5) 0.20(5) -0.01(3) 0.02(6) 0.09(6)
C78 0.051(12) 0.071(13) 0.155(17) 0.007(12) -0.027(11) 0.024(9)
C79 0.083(16) 0.102(18) 0.20(2) 0.017(16) -0.011(15) 0.060(13)
C80 0.15(3) 0.12(2) 0.25(3) 0.03(2) -0.02(2) 0.10(2)
C81 0.087(17) 0.14(2) 0.152(18) 0.045(15) -0.047(13) 0.019(16)
C82 0.14(2) 0.18(3) 0.15(2) 0.053(18) -0.070(16) 0.02(2)
C83 0.056(18) 0.17(3) 0.29(4) -0.01(3) -0.034(19) 0.008(17)
C87 0.19(5) 0.31(6) 0.29(6) -0.09(5) 0.01(4) 0.15(4)
C88 0.17(6) 0.24(5) 0.53(11) 0.03(7) 0.08(7) 0.11(5)
C89 0.08(3) 0.19(3) 0.51(10) -0.12(5) 0.04(3) 0.09(3)
C90 0.19(3) 0.23(4) 0.35(6) -0.10(4) -0.07(3) 0.12(3)
C91 0.13(2) 0.111(19) 0.15(2) 0.031(16) 0.012(18) 0.064(16)
C92 0.156(19) 0.17(3) 0.20(3) 0.01(2) -0.05(2) 0.07(2)

loop_
_atom_type_symbol
_atom_type_description
_atom_type_scat_dispersion_real
_atom_type_scat_dispersion_imag
_atom_type_scat_source
C C 0.0033 0.0016 'International Tables Vol C Tables 4.2.6.8 and 6.1.1.4'
H H 0.0000 0.0000 'International Tables Vol C Tables 4.2.6.8 and 6.1.1.4'
N N 0.0061 0.0033 'International Tables Vol C Tables 4.2.6.8 and 6.1.1.4'
O O 0.0106 0.0060 'International Tables Vol C Tables 4.2.6.8 and 6.1.1.4'
Ba Ba -0.3244 2.2819 'International Tables Vol C Tables 4.2.6.8 and 6.1.1.4'

loop_
_geom_angle_atom_site_label_1
_geom_angle_atom_site_label_2
_geom_angle_atom_site_label_3
_geom_angle
_geom_angle_site_symmetry_1
_geom_angle_site_symmetry_3
_geom_angle_publ_flag
O13 Ba1 O25 72.8(4) . . ?
O13 Ba1 O25 91.4(4) . 18_655 ?
O25 Ba1 O25 63.4(6) . 18_655 ?
O13 Ba1 O19 118.0(4) . 2_665 ?
O25 Ba1 O19 91.8(4) . 2_665 ?
O25 Ba1 O19 134.7(4) 18_655 2_665 ?
O13 Ba1 O26 132.2(7) . . ?
O25 Ba1 O26 59.5(7) . . ?
O25 Ba1 O26 67.2(8) 18_655 . ?
O19 Ba1 O26 67.5(8) 2_665 . ?
O13 Ba1 O1 121.2(4) . . ?
O25 Ba1 O1 130.2(4) . . ?
O25 Ba1 O1 68.5(4) 18_655 . ?
O19 Ba1 O1 114.3(3) 2_665 . ?
O26 Ba1 O1 91.1(6) . . ?
O13 Ba1 O20 144.3(4) . 2_665 ?
O25 Ba1 O20 137.5(4) . 2_665 ?
O25 Ba1 O20 117.5(5) 18_655 2_665 ?
O19 Ba1 O20 56.2(4) 2_665 2_665 ?
O26 Ba1 O20 81.1(7) . 2_665 ?
O1 Ba1 O20 59.6(4) . 2_665 ?
O13 Ba1 O2 66.3(4) . . ?
O25 Ba1 O2 119.0(4) . . ?
O25 Ba1 O2 74.3(4) 18_655 . ?
O19 Ba1 O2 147.2(3) 2_665 . ?
O26 Ba1 O2 136.5(7) . . ?
O1 Ba1 O2 55.3(3) . . ?
O20 Ba1 O2 100.1(3) 2_665 . ?
O13 Ba1 O14 56.6(3) . . ?
O25 Ba1 O14 77.3(4) . . ?
O25 Ba1 O14 135.8(4) 18_655 . ?
O19 Ba1 O14 61.5(3) 2_665 . ?
O26 Ba1 O14 110.1(6) . . ?
O1 Ba1 O14 152.2(3) . . ?
O20 Ba1 O14 104.8(4) 2_665 . ?
O2 Ba1 O14 111.6(3) . . ?
O13 Ba1 Ba1 101.1(2) . 18_655 ?
O25 Ba1 Ba1 38.0(3) . 18_655 ?
O25 Ba1 Ba1 36.9(3) 18_655 18_655 ?
O19 Ba1 Ba1 100.5(3) 2_665 18_655 ?
O26 Ba1 Ba1 37.6(8) . 18_655 ?
O1 Ba1 Ba1 93.8(2) . 18_655 ?
O20 Ba1 Ba1 114.7(3) 2_665 18_655 ?
O2 Ba1 Ba1 110.8(2) . 18_655 ?
O14 Ba1 Ba1 114.0(3) . 18_655 ?
O30 Ba2 O7 85.4(3) . 2_665 ?
O30 Ba2 O7 85.4(3) . 3_565 ?
O7 Ba2 O7 119.36(10) 2_665 3_565 ?
O30 Ba2 O7 85.4(3) . . ?
O7 Ba2 O7 119.36(10) 2_665 . ?
O7 Ba2 O7 119.36(10) 3_565 . ?
O30 Ba2 O8 69.9(3) . 2_665 ?
O7 Ba2 O8 55.1(5) 2_665 2_665 ?
O7 Ba2 O8 65.5(5) 3_565 2_665 ?
O7 Ba2 O8 154.7(5) . 2_665 ?
O30 Ba2 O8 69.9(3) . . ?
O7 Ba2 O8 65.5(5) 2_665 . ?
O7 Ba2 O8 154.7(5) 3_565 . ?
O7 Ba2 O8 55.1(5) . . ?
O8 Ba2 O8 108.9(3) 2_665 . ?
O30 Ba2 O8 69.9(3) . 3_565 ?
O7 Ba2 O8 154.7(5) 2_665 3_565 ?
O7 Ba2 O8 55.1(5) 3_565 3_565 ?
O7 Ba2 O8 65.5(5) . 3_565 ?
O8 Ba2 O8 108.9(3) 2_665 3_565 ?
O8 Ba2 O8 108.9(3) . 3_565 ?
O30 Ba2 O29 134.8(6) . . ?
O7 Ba2 O29 73.4(8) 2_665 . ?
O7 Ba2 O29 72.0(7) 3_565 . ?
O7 Ba2 O29 139.8(7) . . ?
O8 Ba2 O29 65.2(7) 2_665 . ?
O8 Ba2 O29 129.8(7) . . ?
O8 Ba2 O29 120.4(7) 3_565 . ?
O30 Ba2 O29 134.8(6) . 3_565 ?
O7 Ba2 O29 72.0(7) 2_665 3_565 ?
O7 Ba2 O29 139.8(7) 3_565 3_565 ?
O7 Ba2 O29 73.5(8) . 3_565 ?
O8 Ba2 O29 120.4(7) 2_665 3_565 ?
O8 Ba2 O29 65.2(7) . 3_565 ?
O8 Ba2 O29 129.8(7) 3_565 3_565 ?
O29 Ba2 O29 75.8(9) . 3_565 ?
O30 Ba2 O29 134.8(6) . 2_665 ?
O7 Ba2 O29 139.8(7) 2_665 2_665 ?
O7 Ba2 O29 73.4(8) 3_565 2_665 ?
O7 Ba2 O29 72.0(7) . 2_665 ?
O8 Ba2 O29 129.8(7) 2_665 2_665 ?
O8 Ba2 O29 120.4(7) . 2_665 ?
O8 Ba2 O29 65.2(7) 3_565 2_665 ?
O29 Ba2 O29 75.8(9) . 2_665 ?
O29 Ba2 O29 75.8(9) 3_565 2_665 ?
O4 Ba3 O10 122.1(5) . 3_565 ?
O4 Ba3 O5 58.8(4) . . ?
O10 Ba3 O5 64.2(5) 3_565 . ?
O4 Ba3 O23 69.3(4) . . ?
O10 Ba3 O23 154.7(5) 3_565 . ?
O5 Ba3 O23 117.3(4) . . ?
O4 Ba3 O22 124.2(4) . . ?
O10 Ba3 O22 112.7(4) 3_565 . ?
O5 Ba3 O22 159.9(5) . . ?
O23 Ba3 O22 56.3(3) . . ?
O4 Ba3 O27 78.2(9) . . ?
O10 Ba3 O27 130.8(9) 3_565 . ?
O5 Ba3 O27 123.9(8) . . ?
O23 Ba3 O27 71.3(9) . . ?
O22 Ba3 O27 74.0(8) . . ?
O4 Ba3 O11 156.5(6) . 3_565 ?
O10 Ba3 O11 55.5(4) 3_565 3_565 ?
O5 Ba3 O11 109.4(5) . 3_565 ?
O23 Ba3 O11 104.4(4) . 3_565 ?
O22 Ba3 O11 59.4(4) . 3_565 ?
O27 Ba3 O11 122.2(9) . 3_565 ?
O4 Ba3 O31 133.7(9) . . ?
O10 Ba3 O31 70.2(8) 3_565 . ?
O5 Ba3 O31 120.6(8) . . ?
O23 Ba3 O31 120.2(8) . . ?
O22 Ba3 O31 73.2(8) . . ?
O27 Ba3 O31 65.5(11) . . ?
O11 Ba3 O31 69.5(9) 3_565 . ?
O11 Ba3' O23 117.7(5) 3_565 . ?
O11 Ba3' O10 59.8(5) 3_565 3_565 ?
O23 Ba3' O10 156.4(6) . 3_565 ?
O11 Ba3' O5 122.6(5) 3_565 . ?
O23 Ba3' O5 118.0(5) . . ?
O10 Ba3' O5 63.9(5) 3_565 . ?
O11 Ba3' O22 63.4(5) 3_565 . ?
O23 Ba3' O22 56.0(3) . . ?
O10 Ba3' O22 110.7(5) 3_565 . ?
O5 Ba3' O22 153.7(7) . . ?
O11 Ba3' O4 158.7(7) 3_565 . ?
O23 Ba3' O4 64.4(4) . . ?
O10 Ba3' O4 109.1(5) 3_565 . ?
O5 Ba3' O4 54.4(4) . . ?
O22 Ba3' O4 109.6(5) . . ?
O28 Ba4 O28 76.6(8) . 2_665 ?
O28 Ba4 O28 76.6(8) . 3_565 ?
O28 Ba4 O28 76.6(8) 2_665 3_565 ?
O28 Ba4 O17 146.1(6) . 3_565 ?
O28 Ba4 O17 75.9(6) 2_665 3_565 ?
O28 Ba4 O17 78.0(7) 3_565 3_565 ?
O28 Ba4 O17 75.9(7) . 2_665 ?
O28 Ba4 O17 78.0(7) 2_665 2_665 ?
O28 Ba4 O17 146.1(7) 3_565 2_665 ?
O17 Ba4 O17 116.8(2) 3_565 2_665 ?
O28 Ba4 O17 78.0(7) . . ?
O28 Ba4 O17 146.1(6) 2_665 . ?
O28 Ba4 O17 75.9(6) 3_565 . ?
O17 Ba4 O17 116.8(2) 3_565 . ?
O17 Ba4 O17 116.8(2) 2_665 . ?
O28 Ba4 O16 122.2(7) . 2_665 ?
O28 Ba4 O16 68.2(6) 2_665 2_665 ?
O28 Ba4 O16 132.6(6) 3_565 2_665 ?
O17 Ba4 O16 63.5(4) 3_565 2_665 ?
O17 Ba4 O16 53.4(4) 2_665 2_665 ?
O17 Ba4 O16 145.5(5) . 2_665 ?
O28 Ba4 O16 132.6(7) . 3_565 ?
O28 Ba4 O16 122.2(6) 2_665 3_565 ?
O28 Ba4 O16 68.2(6) 3_565 3_565 ?
O17 Ba4 O16 53.4(4) 3_565 3_565 ?
O17 Ba4 O16 145.5(5) 2_665 3_565 ?
O17 Ba4 O16 63.5(4) . 3_565 ?
O16 Ba4 O16 105.0(3) 2_665 3_565 ?
O28 Ba4 O16 68.2(6) . . ?
O28 Ba4 O16 132.6(7) 2_665 . ?
O28 Ba4 O16 122.2(6) 3_565 . ?
O17 Ba4 O16 145.5(5) 3_565 . ?
O17 Ba4 O16 63.5(4) 2_665 . ?
O17 Ba4 O16 53.4(4) . . ?
O16 Ba4 O16 105.0(3) 2_665 . ?
O16 Ba4 O16 105.0(3) 3_565 . ?
O16 Ba4' O16 119.28(12) 2_665 3_565 ?
O16 Ba4' O16 119.29(13) 2_665 . ?
O16 Ba4' O16 119.29(12) 3_565 . ?
O16 Ba4' O17 65.3(4) 2_665 3_565 ?
O16 Ba4' O17 54.9(4) 3_565 3_565 ?
O16 Ba4' O17 155.2(7) . 3_565 ?
O16 Ba4' O17 54.9(4) 2_665 2_665 ?
O16 Ba4' O17 155.2(7) 3_565 2_665 ?
O16 Ba4' O17 65.3(4) . 2_665 ?
O17 Ba4' O17 109.6(4) 3_565 2_665 ?
O16 Ba4' O17 155.2(7) 2_665 . ?
O16 Ba4' O17 65.3(4) 3_565 . ?
O16 Ba4' O17 54.9(4) . . ?
O17 Ba4' O17 109.6(4) 3_565 . ?
O17 Ba4' O17 109.6(4) 2_665 . ?
C1 O1 Ba1 125.0(9) . . ?
C2 O2 Ba1 122.1(9) . . ?
C25 O4 Ba3 126.2(12) . . ?
C25 O4 Ba3' 119.5(12) . . ?
C24 O5 Ba3 118.7(12) . . ?
C24 O5 Ba3' 125.4(12) . . ?
C18 O7 Ba2 125.2(15) . . ?
C17 O8 Ba2 123.2(14) . . ?
C11 O10 Ba3 124.5(12) . 2_665 ?
C11 O10 Ba3' 115.1(11) . 2_665 ?
Ba3 O10 Ba3' 23.29(19) 2_665 2_665 ?
C10 O11 Ba3' 128.8(13) . 2_665 ?
C10 O11 Ba3 121.5(12) . 2_665 ?
C41 O13 Ba1 124.9(9) . . ?
C42 O14 Ba1 121.4(10) . . ?
C49 O16 Ba4' 126.3(10) . . ?
C49 O16 Ba4 116.1(11) . . ?
C50 O17 Ba4 124.9(11) . . ?
C50 O17 Ba4' 122.8(10) . . ?
C56 O19 Ba1 121.5(10) . 3_565 ?
C57 O20 Ba1 122.4(10) . 3_565 ?
C63 O22 Ba3 123.4(10) . . ?
C63 O22 Ba3' 122.2(10) . . ?
C64 O23 Ba3' 123.9(9) . . ?
C64 O23 Ba3 122.1(9) . . ?
C81 O25 Ba1 118.9(12) . . ?
C81 O25 Ba1 133.6(12) . 18_655 ?
Ba1 O25 Ba1 105.1(5) . 18_655 ?
C84 O26 Ba1 109(3) . . ?
C86 N2 C85 117.8 . . ?
C86 N2 C84 129.1(8) . . ?
C85 N2 C84 112.9(9) . . ?
N2 C85 H85A 109.5 . . ?
N2 C85 H85B 109.5 . . ?
H85A C85 H85B 109.5 . . ?
N2 C85 H85C 109.5 . . ?
H85A C85 H85C 109.5 . . ?
H85B C85 H85C 109.5 . . ?
N2 C86 H86A 109.5 . . ?
N2 C86 H86B 109.5 . . ?
H86A C86 H86B 109.5 . . ?
N2 C86 H86C 109.5 . . ?
H86A C86 H86C 109.5 . . ?
H86B C86 H86C 109.5 . . ?
C87 O27 Ba3 120(4) . . ?
C90 O28 Ba4 145(2) . . ?
C81 N1 C82 119(2) . . ?
C81 N1 C83 116(3) . . ?
C82 N1 C83 125(3) . . ?
C87 N3 C88 104(6) . . ?
C87 N3 C89 100(6) . . ?
C88 N3 C89 157(7) . . ?
C91 N4 C90 116(3) . . ?
C91 N4 C92 122(3) . . ?
C90 N4 C92 121(3) . . ?
O1 C1 C2 116.5(14) . . ?
O1 C1 C6 123.3(15) . . ?
C2 C1 C6 120.1(15) . . ?
O2 C2 C1 118.4(14) . . ?
O2 C2 C3 121.1(14) . . ?
C1 C2 C3 120.3(15) . . ?
O3 C3 C2 119.9(15) . . ?
O3 C3 C4 119.0(16) . . ?
C2 C3 C4 121.1(16) . . ?
C5 C4 C3 116.6(18) . . ?
C5 C4 C28 121.9(18) . . ?
C3 C4 C28 121.5(17) . . ?
C6 C5 C4 124(2) . . ?
C6 C5 H5 118.0 . . ?
C4 C5 H5 118.0 . . ?
C5 C6 C1 118.0(18) . . ?
C5 C6 C7 122.0(18) . . ?
C1 C6 C7 120.0(18) . . ?
C6 C7 C29 116(2) . . ?
C6 C7 C8 110.6(19) . . ?
C29 C7 C8 112(2) . . ?
C6 C7 H7 105.9 . . ?
C29 C7 H7 105.9 . . ?
C8 C7 H7 105.9 . . ?
C13 C8 C9 120(2) . . ?
C13 C8 C7 121.6(19) . . ?
C9 C8 C7 118.2(19) . . ?
O12 C9 C10 122.9(17) . . ?
O12 C9 C8 121.0(18) . . ?
C10 C9 C8 116.1(17) . . ?
O11 C10 C11 116.9(16) . . ?
O11 C10 C9 119.1(17) . . ?
C11 C10 C9 123.8(17) . . ?
O10 C11 C10 117.9(16) . . ?
O10 C11 C12 122.5(17) . . ?
C10 C11 C12 119.7(17) . . ?
C13 C12 C11 116.6(19) . . ?
C13 C12 C14 124.2(18) . . ?
C11 C12 C14 119.2(19) . . ?
C8 C13 C12 124(2) . . ?
C8 C13 H13 118.0 . . ?
C12 C13 H13 118.0 . . ?
C15 C14 C12 112(2) . . ?
C15 C14 C32 117(2) . . ?
C12 C14 C32 108(2) . . ?
C15 C14 H14 106.4 . . ?
C12 C14 H14 106.4 . . ?
C32 C14 H14 106.4 . . ?
C20 C15 C16 117(2) . . ?
C20 C15 C14 123(2) . . ?
C16 C15 C14 120(2) . . ?
O9 C16 C17 120(2) . . ?
O9 C16 C15 121(2) . . ?
C17 C16 C15 119(2) . . ?
O8 C17 C16 121(2) . . ?
O8 C17 C18 117(2) . . ?
C16 C17 C18 121(2) . . ?
O7 C18 C17 118(2) . . ?
O7 C18 C19 121(2) . . ?
C17 C18 C19 121(2) . . ?
C20 C19 C18 115(2) . . ?
C20 C19 C21 121(2) . . ?
C18 C19 C21 124(2) . . ?
C19 C20 C15 126(3) . . ?
C19 C20 H20 117.1 . . ?
C15 C20 H20 117.1 . . ?
C22 C21 C19 114(2) . . ?
C22 C21 C35 111(2) . . ?
C19 C21 C35 116(2) . . ?
C22 C21 H21 104.7 . . ?
C19 C21 H21 104.7 . . ?
C35 C21 H21 104.7 . . ?
C27 C22 C23 114(2) . . ?
C27 C22 C21 123(2) . . ?
C23 C22 C21 122(2) . . ?
O6 C23 C24 120.4(19) . . ?
O6 C23 C22 119.2(19) . . ?
C24 C23 C22 120.4(19) . . ?
O5 C24 C25 118.6(17) . . ?
O5 C24 C23 119.5(18) . . ?
C25 C24 C23 121.9(17) . . ?
O4 C25 C24 116.9(17) . . ?
O4 C25 C26 122.6(18) . . ?
C24 C25 C26 120.4(17) . . ?
C27 C26 C25 114(2) . . ?
C27 C26 C28 125.4(19) . . ?
C25 C26 C28 120.8(19) . . ?
C26 C27 C22 130(2) . . ?
C26 C27 H27 115.2 . . ?
C22 C27 H27 115.2 . . ?
C4 C28 C38 116(2) . . ?
C4 C28 C26 110.3(18) . . ?
C38 C28 C26 110(2) . . ?
C4 C28 H28 106.6 . . ?
C38 C28 H28 106.6 . . ?
C26 C28 H28 106.6 . . ?
C7 C29 C30 109(2) . . ?
C7 C29 H29A 110.0 . . ?
C30 C29 H29A 110.0 . . ?
C7 C29 H29B 110.0 . . ?
C30 C29 H29B 110.0 . . ?
H29A C29 H29B 108.3 . . ?
C31 C30 C29 114(3) . . ?
C31 C30 H30A 108.8 . . ?
C29 C30 H30A 108.8 . . ?
C31 C30 H30B 108.8 . . ?
C29 C30 H30B 108.8 . . ?
H30A C30 H30B 107.6 . . ?
C30 C31 H31A 109.5 . . ?
C30 C31 H31B 109.5 . . ?
H31A C31 H31B 109.5 . . ?
C30 C31 H31C 109.5 . . ?
H31A C31 H31C 109.5 . . ?
H31B C31 H31C 109.5 . . ?
C33 C32 C14 110(2) . . ?
C33 C32 H32A 109.7 . . ?
C14 C32 H32A 109.7 . . ?
C33 C32 H32B 109.7 . . ?
C14 C32 H32B 109.7 . . ?
H32A C32 H32B 108.2 . . ?
C32 C33 C34 106(3) . . ?
C32 C33 H33A 110.6 . . ?
C34 C33 H33A 110.6 . . ?
C32 C33 H33B 110.6 . . ?
C34 C33 H33B 110.6 . . ?
H33A C33 H33B 108.7 . . ?
C33 C34 H34A 109.5 . . ?
C33 C34 H34B 109.5 . . ?
H34A C34 H34B 109.5 . . ?
C33 C34 H34C 109.5 . . ?
H34A C34 H34C 109.5 . . ?
H34B C34 H34C 109.5 . . ?
C36 C35 C21 114(3) . . ?
C36 C35 H35A 108.8 . . ?
C21 C35 H35A 108.8 . . ?
C36 C35 H35B 108.8 . . ?
C21 C35 H35B 108.8 . . ?
H35A C35 H35B 107.7 . . ?
C35 C36 C37 109(3) . . ?
C35 C36 H36A 109.8 . . ?
C37 C36 H36A 109.8 . . ?
C35 C36 H36B 109.8 . . ?
C37 C36 H36B 109.8 . . ?
H36A C36 H36B 108.2 . . ?
C36 C37 H37A 109.5 . . ?
C36 C37 H37B 109.5 . . ?
H37A C37 H37B 109.5 . . ?
C36 C37 H37C 109.5 . . ?
H37A C37 H37C 109.5 . . ?
H37B C37 H37C 109.5 . . ?
C28 C38 C39 111(3) . . ?
C28 C38 H38A 109.5 . . ?
C39 C38 H38A 109.5 . . ?
C28 C38 H38B 109.5 . . ?
C39 C38 H38B 109.5 . . ?
H38A C38 H38B 108.1 . . ?
C40 C39 C38 117(4) . . ?
C40 C39 H39A 108.0 . . ?
C38 C39 H39A 108.0 . . ?
C40 C39 H39B 108.0 . . ?
C38 C39 H39B 108.0 . . ?
H39A C39 H39B 107.2 . . ?
C39 C40 H40A 109.5 . . ?
C39 C40 H40B 109.5 . . ?
H40A C40 H40B 109.5 . . ?
C39 C40 H40C 109.5 . . ?
H40A C40 H40C 109.5 . . ?
H40B C40 H40C 109.5 . . ?
O13 C41 C42 120.1(13) . . ?
O13 C41 C46 122.1(14) . . ?
C42 C41 C46 117.7(14) . . ?
O14 C42 C43 120.4(14) . . ?
O14 C42 C41 115.9(14) . . ?
C43 C42 C41 123.6(13) . . ?
O15 C43 C42 118.5(15) . . ?
O15 C43 C44 123.7(16) . . ?
C42 C43 C44 117.7(15) . . ?
C45 C44 C43 119.2(17) . . ?
C45 C44 C47 121.1(16) . . ?
C43 C44 C47 119.5(16) . . ?
C44 C45 C46 123.6(18) . . ?
C44 C45 H45 118.2 . . ?
C46 C45 H45 118.2 . . ?
C45 C46 C41 118.1(16) . . ?
C45 C46 C68 123.2(14) . . ?
C41 C46 C68 118.6(15) . . ?
C48 C47 C44 112.6(16) . . ?
C48 C47 C69 115.2(18) . . ?
C44 C47 C69 111.0(18) . . ?
C48 C47 H47 105.7 . . ?
C44 C47 H47 105.7 . . ?
C69 C47 H47 105.7 . . ?
C53 C48 C49 116.5(16) . . ?
C53 C48 C47 122.6(16) . . ?
C49 C48 C47 120.8(16) . . ?
O16 C49 C50 117.5(14) . . ?
O16 C49 C48 123.0(15) . . ?
C50 C49 C48 119.5(15) . . ?
O17 C50 C51 120.5(14) . . ?
O17 C50 C49 117.7(14) . . ?
C51 C50 C49 121.8(14) . . ?
O18 C51 C50 117.6(14) . . ?
O18 C51 C52 122.2(14) . . ?
C50 C51 C52 120.1(14) . . ?
C53 C52 C51 116.2(16) . . ?
C53 C52 C54 123.2(16) . . ?
C51 C52 C54 120.5(15) . . ?
C52 C53 C48 125.8(17) . . ?
C52 C53 H53 117.1 . . ?
C48 C53 H53 117.1 . . ?
C52 C54 C55 111.6(15) . . ?
C52 C54 C72 112.1(17) . . ?
C55 C54 C72 113.9(17) . . ?
C52 C54 H54 106.2 . . ?
C55 C54 H54 106.2 . . ?
C72 C54 H54 106.2 . . ?
C60 C55 C56 114.3(16) . . ?
C60 C55 C54 122.9(16) . . ?
C56 C55 C54 122.7(15) . . ?
O19 C56 C57 119.4(14) . . ?
O19 C56 C55 119.4(14) . . ?
C57 C56 C55 121.2(14) . . ?
O20 C57 C56 116.4(13) . . ?
O20 C57 C58 122.0(14) . . ?
C56 C57 C58 121.6(14) . . ?
O21 C58 C59 121.7(14) . . ?
O21 C58 C57 118.9(14) . . ?
C59 C58 C57 119.4(14) . . ?
C60 C59 C58 116.3(16) . . ?
C60 C59 C61 124.0(16) . . ?
C58 C59 C61 119.6(15) . . ?
C59 C60 C55 127.2(18) . . ?
C59 C60 H60 116.4 . . ?
C55 C60 H60 116.4 . . ?
C59 C61 C75 112.7(16) . . ?
C59 C61 C62 110.6(15) . . ?
C75 C61 C62 114.3(15) . . ?
C59 C61 H61 106.2 . . ?
C75 C61 H61 106.2 . . ?
C62 C61 H61 106.2 . . ?
C67 C62 C63 117.7(15) . . ?
C67 C62 C61 121.8(15) . . ?
C63 C62 C61 120.4(14) . . ?
O22 C63 C64 116.9(14) . . ?
O22 C63 C62 123.0(14) . . ?
C64 C63 C62 120.1(13) . . ?
O23 C64 C65 120.8(13) . . ?
O23 C64 C63 118.4(13) . . ?
C65 C64 C63 120.8(14) . . ?
O24 C65 C64 118.7(14) . . ?
O24 C65 C66 121.8(14) . . ?
C64 C65 C66 119.4(13) . . ?
C67 C66 C65 118.1(15) . . ?
C67 C66 C68 121.7(15) . . ?
C65 C66 C68 120.1(14) . . ?
C62 C67 C66 123.7(16) . . ?
C62 C67 H67 118.1 . . ?
C66 C67 H67 118.1 . . ?
C66 C68 C46 112.5(14) . . ?
C66 C68 C78 113.1(15) . . ?
C46 C68 C78 111.4(16) . . ?
C66 C68 H68 106.4 . . ?
C46 C68 H68 106.4 . . ?
C78 C68 H68 106.4 . . ?
C70 C69 C47 114(2) . . ?
C70 C69 H69A 108.8 . . ?
C47 C69 H69A 108.8 . . ?
C70 C69 H69B 108.8 . . ?
C47 C69 H69B 108.8 . . ?
H69A C69 H69B 107.7 . . ?
C69 C70 C71 109(3) . . ?
C69 C70 H70A 109.8 . . ?
C71 C70 H70A 109.8 . . ?
C69 C70 H70B 109.8 . . ?
C71 C70 H70B 109.8 . . ?
H70A C70 H70B 108.3 . . ?
C70 C71 H71A 109.5 . . ?
C70 C71 H71B 109.5 . . ?
H71A C71 H71B 109.5 . . ?
C70 C71 H71C 109.5 . . ?
H71A C71 H71C 109.5 . . ?
H71B C71 H71C 109.5 . . ?
C73 C72 C54 116(2) . . ?
C54 C72 C73' 108(3) . . ?
C73 C72 H72A 108.2 . . ?
C54 C72 H72A 108.2 . . ?
C73 C72 H72B 108.2 . . ?
C54 C72 H72B 108.2 . . ?
H72A C72 H72B 107.3 . . ?
C54 C72 H72C 110.0 . . ?
C73' C72 H72C 110.0 . . ?
C54 C72 H72D 110.0 . . ?
C73' C72 H72D 110.0 . . ?
H72C C72 H72D 108.4 . . ?
C72 C73 C74 108(3) . . ?
C72 C73 H73A 110.1 . . ?
C74 C73 H73A 110.1 . . ?
C72 C73 H73B 110.1 . . ?
C74 C73 H73B 110.1 . . ?
H73A C73 H73B 108.4 . . ?
C74' C73' C72 122(6) . . ?
C74' C73' H73C 106.9 . . ?
C72 C73' H73C 106.9 . . ?
C74' C73' H73D 106.9 . . ?
C72 C73' H73D 106.9 . . ?
H73C C73' H73D 106.7 . . ?
C73 C74 H74A 109.5 . . ?
C73 C74 H74B 109.5 . . ?
H74A C74 H74B 109.5 . . ?
C73 C74 H74C 109.5 . . ?
H74A C74 H74C 109.5 . . ?
H74B C74 H74C 109.5 . . ?
C73' C74' H74D 109.5 . . ?
C73' C74' H74E 109.5 . . ?
H74D C74' H74E 109.5 . . ?
C73' C74' H74F 109.5 . . ?
H74D C74' H74F 109.5 . . ?
H74E C74' H74F 109.5 . . ?
C61 C75 C76 113(2) . . ?
C61 C75 C76' 117(3) . . ?
C61 C75 H75A 108.9 . . ?
C76 C75 H75A 108.9 . . ?
C61 C75 H75B 108.9 . . ?
C76 C75 H75B 108.9 . . ?
H75A C75 H75B 107.7 . . ?
C61 C75 H75C 108.0 . . ?
C76' C75 H75C 108.0 . . ?
C61 C75 H75D 108.0 . . ?
C76' C75 H75D 108.0 . . ?
H75C C75 H75D 107.3 . . ?
C75 C76 C77 113(4) . . ?
C75 C76 H76A 109.0 . . ?
C77 C76 H76A 109.0 . . ?
C75 C76 H76B 109.0 . . ?
C77 C76 H76B 109.0 . . ?
H76A C76 H76B 107.8 . . ?
C75 C76' C77' 116(4) . . ?
C75 C76' H76C 108.2 . . ?
C77' C76' H76C 108.2 . . ?
C75 C76' H76D 108.2 . . ?
C77' C76' H76D 108.2 . . ?
H76C C76' H76D 107.4 . . ?
C76 C77 H77A 109.5 . . ?
C76 C77 H77B 109.5 . . ?
H77A C77 H77B 109.5 . . ?
C76 C77 H77C 109.5 . . ?
H77A C77 H77C 109.5 . . ?
H77B C77 H77C 109.5 . . ?
C76' C77' H77D 109.5 . . ?
C76' C77' H77E 109.5 . . ?
H77D C77' H77E 109.5 . . ?
C76' C77' H77F 109.5 . . ?
H77D C77' H77F 109.5 . . ?
H77E C77' H77F 109.5 . . ?
C68 C78 C79 112.9(16) . . ?
C68 C78 H78A 109.0 . . ?
C79 C78 H78A 109.0 . . ?
C68 C78 H78B 109.0 . . ?
C79 C78 H78B 109.0 . . ?
H78A C78 H78B 107.8 . . ?
C80 C79 C78 113.9(19) . . ?
C80 C79 H79A 108.8 . . ?
C78 C79 H79A 108.8 . . ?
C80 C79 H79B 108.8 . . ?
C78 C79 H79B 108.8 . . ?
H79A C79 H79B 107.7 . . ?
C79 C80 H80A 109.5 . . ?
C79 C80 H80B 109.5 . . ?
H80A C80 H80B 109.5 . . ?
C79 C80 H80C 109.5 . . ?
H80A C80 H80C 109.5 . . ?
H80B C80 H80C 109.5 . . ?
O25 C81 N1 121(3) . . ?
O25 C81 H81 119.7 . . ?
N1 C81 H81 119.7 . . ?
N1 C82 H82A 109.5 . . ?
N1 C82 H82B 109.5 . . ?
H82A C82 H82B 109.5 . . ?
N1 C82 H82C 109.5 . . ?
H82A C82 H82C 109.5 . . ?
H82B C82 H82C 109.5 . . ?
N1 C83 H83A 109.5 . . ?
N1 C83 H83B 109.5 . . ?
H83A C83 H83B 109.5 . . ?
N1 C83 H83C 109.5 . . ?
H83A C83 H83C 109.5 . . ?
H83B C83 H83C 109.5 . . ?
O26 C84 N2 101.2(14) . . ?
O26 C84 H84 129.4 . . ?
N2 C84 H84 129.4 . . ?
O27 C87 N3 141(10) . . ?
O27 C87 H87 109.7 . . ?
N3 C87 H87 109.7 . . ?
N3 C88 H88A 109.5 . . ?
N3 C88 H88B 109.5 . . ?
H88A C88 H88B 109.5 . . ?
N3 C88 H88C 109.5 . . ?
H88A C88 H88C 109.5 . . ?
H88B C88 H88C 109.5 . . ?
N3 C89 H89A 109.5 . . ?
N3 C89 H89B 109.5 . . ?
H89A C89 H89B 109.5 . . ?
N3 C89 H89C 109.5 . . ?
H89A C89 H89C 109.5 . . ?
H89B C89 H89C 109.5 . . ?
O28 C90 N4 119(4) . . ?
O28 C90 H90 120.3 . . ?
N4 C90 H90 120.3 . . ?
N4 C91 H91A 109.5 . . ?
N4 C91 H91B 109.5 . . ?
H91A C91 H91B 109.5 . . ?
N4 C91 H91C 109.5 . . ?
H91A C91 H91C 109.5 . . ?
H91B C91 H91C 109.5 . . ?
N4 C92 H92A 109.5 . . ?
N4 C92 H92B 109.5 . . ?
H92A C92 H92B 109.5 . . ?
N4 C92 H92C 109.5 . . ?
H92A C92 H92C 109.5 . . ?
H92B C92 H92C 109.5 . . ?

loop_
_geom_bond_atom_site_label_1
_geom_bond_atom_site_label_2
_geom_bond_distance
_geom_bond_site_symmetry_2
_geom_bond_publ_flag
Ba1 O13 2.741(12) . ?
Ba1 O25 2.739(14) . ?
Ba1 O25 2.808(14) 18_655 ?
Ba1 O19 2.812(13) 2_665 ?
Ba1 O26 2.82(4) . ?
Ba1 O1 2.822(12) . ?
Ba1 O20 2.826(13) 2_665 ?
Ba1 O2 2.885(13) . ?
Ba1 O14 2.895(13) . ?
Ba1 Ba1 4.403(2) 18_655 ?
Ba2 O30 2.06(5) . ?
Ba2 O7 2.85(2) 2_665 ?
Ba2 O7 2.85(2) 3_565 ?
Ba2 O7 2.85(2) . ?
Ba2 O8 2.925(18) 2_665 ?
Ba2 O8 2.925(18) . ?
Ba2 O8 2.925(18) 3_565 ?
Ba2 O29 2.98(3) . ?
Ba2 O29 2.98(3) 3_565 ?
Ba2 O29 2.98(3) 2_665 ?
Ba3 O4 2.623(16) . ?
Ba3 O10 2.797(16) 3_565 ?
Ba3 O5 2.795(17) . ?
Ba3 O23 2.815(13) . ?
Ba3 O22 2.815(14) . ?
Ba3 O27 2.84(4) . ?
Ba3 O11 2.892(16) 3_565 ?
Ba3 O31 2.95(4) . ?
Ba3' O11 2.481(18) 3_565 ?
Ba3' O23 2.784(13) . ?
Ba3' O10 2.810(16) 3_565 ?
Ba3' O5 2.805(17) . ?
Ba3' O22 2.867(14) . ?
Ba3' O4 3.013(17) . ?
Ba4 O28 2.63(2) . ?
Ba4 O28 2.63(2) 2_665 ?
Ba4 O28 2.63(2) 3_565 ?
Ba4 O17 2.802(14) 3_565 ?
Ba4 O17 2.802(14) 2_665 ?
Ba4 O17 2.802(14) . ?
Ba4 O16 3.081(15) 2_665 ?
Ba4 O16 3.081(16) 3_565 ?
Ba4 O16 3.081(15) . ?
Ba4' O16 2.833(14) 2_665 ?
Ba4' O16 2.833(14) 3_565 ?
Ba4' O16 2.833(14) . ?
Ba4' O17 2.920(14) 3_565 ?
Ba4' O17 2.920(15) 2_665 ?
Ba4' O17 2.920(14) . ?
O1 C1 1.361(13) . ?
O2 C2 1.367(14) . ?
O3 C3 1.360(13) . ?
O4 C25 1.365(14) . ?
O5 C24 1.375(15) . ?
O6 C23 1.367(14) . ?
O7 C18 1.375(15) . ?
O8 C17 1.373(15) . ?
O9 C16 1.361(14) . ?
O10 C11 1.382(14) . ?
O11 C10 1.365(15) . ?
O12 C9 1.355(14) . ?
O13 C41 1.362(13) . ?
O14 C42 1.367(13) . ?
O15 C43 1.369(13) . ?
O16 C49 1.366(13) . ?
O17 C50 1.373(14) . ?
O18 C51 1.364(13) . ?
O19 C56 1.364(13) . ?
O20 C57 1.373(14) . ?
O21 C58 1.347(13) . ?
O22 C63 1.355(13) . ?
O23 C64 1.372(14) . ?
O24 C65 1.359(13) . ?
O25 C81 1.229(17) . ?
O26 C84 1.25(2) . ?
N2 C86 1.4493 . ?
N2 C85 1.4501 . ?
N2 C84 1.456(19) . ?
C85 H85A 0.9800 . ?
C85 H85B 0.9800 . ?
C85 H85C 0.9800 . ?
C86 H86A 0.9800 . ?
C86 H86B 0.9800 . ?
C86 H86C 0.9800 . ?
O27 C87 1.22(2) . ?
O28 C90 1.25(4) . ?
N1 C81 1.408(18) . ?
N1 C82 1.438(18) . ?
N1 C83 1.460(19) . ?
N3 C87 1.33(8) . ?
N3 C88 1.48(2) . ?
N3 C89 1.48(2) . ?
N4 C91 1.450(18) . ?
N4 C90 1.47(2) . ?
N4 C92 1.63(4) . ?
C1 C2 1.388(14) . ?
C1 C6 1.393(14) . ?
C2 C3 1.391(14) . ?
C3 C4 1.394(14) . ?
C4 C5 1.390(14) . ?
C4 C28 1.49(3) . ?
C5 C6 1.382(14) . ?
C5 H5 0.9500 . ?
C6 C7 1.52(3) . ?
C7 C29 1.52(3) . ?
C7 C8 1.55(3) . ?
C7 H7 1.0000 . ?
C8 C13 1.380(14) . ?
C8 C9 1.408(15) . ?
C9 C10 1.392(14) . ?
C10 C11 1.387(14) . ?
C11 C12 1.399(15) . ?
C12 C13 1.385(14) . ?
C12 C14 1.54(3) . ?
C13 H13 0.9500 . ?
C14 C15 1.48(3) . ?
C14 C32 1.56(3) . ?
C14 H14 1.0000 . ?
C15 C20 1.381(15) . ?
C15 C16 1.393(15) . ?
C16 C17 1.379(15) . ?
C17 C18 1.390(15) . ?
C18 C19 1.402(15) . ?
C19 C20 1.380(15) . ?
C19 C21 1.48(3) . ?
C20 H20 0.9500 . ?
C21 C22 1.48(3) . ?
C21 C35 1.56(3) . ?
C21 H21 1.0000 . ?
C22 C27 1.385(15) . ?
C22 C23 1.397(15) . ?
C23 C24 1.396(14) . ?
C24 C25 1.389(14) . ?
C25 C26 1.402(15) . ?
C26 C27 1.378(14) . ?
C26 C28 1.53(3) . ?
C27 H27 0.9500 . ?
C28 C38 1.52(3) . ?
C28 H28 1.0000 . ?
C29 C30 1.58(4) . ?
C29 H29A 0.9900 . ?
C29 H29B 0.9900 . ?
C30 C31 1.532(19) . ?
C30 H30A 0.9900 . ?
C30 H30B 0.9900 . ?
C31 H31A 0.9800 . ?
C31 H31B 0.9800 . ?
C31 H31C 0.9800 . ?
C32 C33 1.53(3) . ?
C32 H32A 0.9900 . ?
C32 H32B 0.9900 . ?
C33 C34 1.54(4) . ?
C33 H33A 0.9900 . ?
C33 H33B 0.9900 . ?
C34 H34A 0.9800 . ?
C34 H34B 0.9800 . ?
C34 H34C 0.9800 . ?
C35 C36 1.43(4) . ?
C35 H35A 0.9900 . ?
C35 H35B 0.9900 . ?
C36 C37 1.62(4) . ?
C36 H36A 0.9900 . ?
C36 H36B 0.9900 . ?
C37 H37A 0.9800 . ?
C37 H37B 0.9800 . ?
C37 H37C 0.9800 . ?
C38 C39 1.55(4) . ?
C38 H38A 0.9900 . ?
C38 H38B 0.9900 . ?
C39 C40 1.541(19) . ?
C39 H39A 0.9900 . ?
C39 H39B 0.9900 . ?
C40 H40A 0.9800 . ?
C40 H40B 0.9800 . ?
C40 H40C 0.9800 . ?
C41 C42 1.392(13) . ?
C41 C46 1.416(14) . ?
C42 C43 1.389(14) . ?
C43 C44 1.398(14) . ?
C44 C45 1.375(14) . ?
C44 C47 1.52(3) . ?
C45 C46 1.381(14) . ?
C45 H45 0.9500 . ?
C46 C68 1.50(2) . ?
C47 C48 1.47(2) . ?
C47 C69 1.546(17) . ?
C47 H47 1.0000 . ?
C48 C53 1.380(14) . ?
C48 C49 1.392(14) . ?
C49 C50 1.386(14) . ?
C50 C51 1.378(14) . ?
C51 C52 1.395(14) . ?
C52 C53 1.371(14) . ?
C52 C54 1.48(2) . ?
C53 H53 0.9500 . ?
C54 C55 1.50(2) . ?
C54 C72 1.536(17) . ?
C54 H54 1.0000 . ?
C55 C60 1.379(14) . ?
C55 C56 1.400(14) . ?
C56 C57 1.375(13) . ?
C57 C58 1.389(13) . ?
C58 C59 1.389(14) . ?
C59 C60 1.375(14) . ?
C59 C61 1.52(2) . ?
C60 H60 0.9500 . ?
C61 C75 1.519(17) . ?
C61 C62 1.52(2) . ?
C61 H61 1.0000 . ?
C62 C67 1.362(13) . ?
C62 C63 1.391(14) . ?
C63 C64 1.390(14) . ?
C64 C65 1.384(14) . ?
C65 C66 1.390(14) . ?
C66 C67 1.384(13) . ?
C66 C68 1.49(2) . ?
C67 H67 0.9500 . ?
C68 C78 1.537(16) . ?
C68 H68 1.0000 . ?
C69 C70 1.46(3) . ?
C69 H69A 0.9900 . ?
C69 H69B 0.9900 . ?
C70 C71 1.61(4) . ?
C70 H70A 0.9900 . ?
C70 H70B 0.9900 . ?
C71 H71A 0.9800 . ?
C71 H71B 0.9800 . ?
C71 H71C 0.9800 . ?
C72 C73 1.532(19) . ?
C72 C73' 1.62(7) . ?
C72 H72A 0.9900 . ?
C72 H72B 0.9900 . ?
C72 H72C 0.9900 . ?
C72 H72D 0.9900 . ?
C73 C74 1.54(2) . ?
C73 H73A 0.9900 . ?
C73 H73B 0.9900 . ?
C73' C74' 1.55(2) . ?
C73' H73C 0.9900 . ?
C73' H73D 0.9900 . ?
C74 H74A 0.9800 . ?
C74 H74B 0.9800 . ?
C74 H74C 0.9800 . ?
C74' H74D 0.9800 . ?
C74' H74E 0.9800 . ?
C74' H74F 0.9800 . ?
C75 C76 1.528(15) . ?
C75 C76' 1.53(2) . ?
C75 H75A 0.9900 . ?
C75 H75B 0.9900 . ?
C75 H75C 0.9900 . ?
C75 H75D 0.9900 . ?
C76 C77 1.540(15) . ?
C76 H76A 0.9900 . ?
C76 H76B 0.9900 . ?
C76' C77' 1.55(2) . ?
C76' H76C 0.9900 . ?
C76' H76D 0.9900 . ?
C77 H77A 0.9800 . ?
C77 H77B 0.9800 . ?
C77 H77C 0.9800 . ?
C77' H77D 0.9800 . ?
C77' H77E 0.9800 . ?
C77' H77F 0.9800 . ?
C78 C79 1.545(18) . ?
C78 H78A 0.9900 . ?
C78 H78B 0.9900 . ?
C79 C80 1.530(18) . ?
C79 H79A 0.9900 . ?
C79 H79B 0.9900 . ?
C80 H80A 0.9800 . ?
C80 H80B 0.9800 . ?
C80 H80C 0.9800 . ?
C81 H81 0.9500 . ?
C82 H82A 0.9800 . ?
C82 H82B 0.9800 . ?
C82 H82C 0.9800 . ?
C83 H83A 0.9800 . ?
C83 H83B 0.9800 . ?
C83 H83C 0.9800 . ?
C84 H84 0.9500 . ?
C87 H87 0.9500 . ?
C88 H88A 0.9800 . ?
C88 H88B 0.9800 . ?
C88 H88C 0.9800 . ?
C89 H89A 0.9800 . ?
C89 H89B 0.9800 . ?
C89 H89C 0.9800 . ?
C90 H90 0.9500 . ?
C91 H91A 0.9800 . ?
C91 H91B 0.9800 . ?
C91 H91C 0.9800 . ?
C92 H92A 0.9800 . ?
C92 H92B 0.9800 . ?
C92 H92C 0.9800 . ?
